data_7047470
loop_
_publ_author_name
'Raeder, Jan'
'Reiners, Matthias'
'Baumgarten, Robert'
'M\"unster, Katharina'
'Baabe, Dirk'
'Freytag, Matthias'
'Jones, Peter G.'
'Walter, Marc D.'

_publ_section_title
;
 Synthesis and molecular structure of pentadienyl complexes of the
 rare-earth metals.
;
_journal_issue 41
_journal_name_full 'Dalton transactions (Cambridge, England : 2003)'
_journal_page_first 14468
_journal_page_last 14482
_journal_paper_doi 10.1039/c8dt03123a
_journal_volume 47
_journal_year 2018
_chemical_formula_sum 'C30 H54 Eu O'
_chemical_formula_weight 582.69
_space_group_IT_number 2
_space_group_name_Hall '-P 1'
_space_group_name_H-M_alt 'P -1'
_symmetry_cell_setting triclinic
_symmetry_space_group_name_Hall '-P 1'
_symmetry_space_group_name_H-M 'P -1'
_atom_sites_solution_hydrogens geom
_atom_sites_solution_primary direct
_atom_sites_solution_secondary difmap
_audit_creation_method SHELXL-97
_audit_update_record
;
2018-07-12 deposited with the CCDC.
2018-08-29 downloaded from the CCDC.
;
_cell_angle_alpha 88.589(3)
_cell_angle_beta 79.930(3)
_cell_angle_gamma 71.121(4)
_cell_formula_units_Z 4
_cell_length_a 9.8002(4)
_cell_length_b 14.2312(6)
_cell_length_c 23.3058(8)
_cell_measurement_reflns_used 23880
_cell_measurement_temperature 100(2)
_cell_measurement_theta_max 29.0560
_cell_measurement_theta_min 2.5300
_cell_volume 3026.4(2)
_computing_cell_refinement
; 
CrysAlisPro, Agilent Technologies, 
Version 1.171.36.28 (release 01-02-2013 CrysAlis171 .NET) 
(compiled Feb  1 2013,16:14:44) 
;
_computing_data_collection
; 
CrysAlisPro, Agilent Technologies, 
Version 1.171.36.28 (release 01-02-2013 CrysAlis171 .NET) 
(compiled Feb  1 2013,16:14:44) 
;
_computing_data_reduction
; 
CrysAlisPro, Agilent Technologies, 
Version 1.171.36.28 (release 01-02-2013 CrysAlis171 .NET) 
(compiled Feb  1 2013,16:14:44) 
;
_computing_molecular_graphics 'Bruker XP'
_computing_publication_material SHELXL-97
_computing_structure_refinement 'SHELXL-97 (Sheldrick, 1997)'
_computing_structure_solution 'SHELXS-97 (Sheldrick, 1990)'
_diffrn_ambient_temperature 100(2)
_diffrn_detector_area_resol_mean 16.1419
_diffrn_measured_fraction_theta_full 0.986
_diffrn_measured_fraction_theta_max 0.986
_diffrn_measurement_device_type 'Oxford Diffraction Xcalibur, Eos'
_diffrn_measurement_method '\w scans'
_diffrn_radiation_monochromator graphite
_diffrn_radiation_type MoK\a
_diffrn_radiation_wavelength 0.71073
_diffrn_reflns_av_R_equivalents 0.0798
_diffrn_reflns_av_sigmaI/netI 0.0516
_diffrn_reflns_limit_h_max 13
_diffrn_reflns_limit_h_min -13
_diffrn_reflns_limit_k_max 20
_diffrn_reflns_limit_k_min -20
_diffrn_reflns_limit_l_max 32
_diffrn_reflns_limit_l_min -32
_diffrn_reflns_number 166896
_diffrn_reflns_theta_full 30.03
_diffrn_reflns_theta_max 30.03
_diffrn_reflns_theta_min 2.23
_diffrn_source 'Enhance (Mo) X-ray Source'
_exptl_absorpt_coefficient_mu 2.090
_exptl_absorpt_correction_T_max 1.00000
_exptl_absorpt_correction_T_min 0.94644
_exptl_absorpt_correction_type multi-scan
_exptl_absorpt_process_details
; 
CrysAlisPro, Agilent Technologies, 
Version 1.171.36.28 (release 01-02-2013 CrysAlis171 .NET) 
(compiled Feb  1 2013,16:14:44) 
;
_exptl_crystal_colour 'dark red'
_exptl_crystal_density_diffrn 1.279
_exptl_crystal_density_method 'not measured'
_exptl_crystal_description irregular
_exptl_crystal_F_000 1220
_exptl_crystal_size_max 0.20
_exptl_crystal_size_mid 0.10
_exptl_crystal_size_min 0.08
_refine_diff_density_max 0.668
_refine_diff_density_min -0.570
_refine_diff_density_rms 0.114
_refine_ls_extinction_method none
_refine_ls_goodness_of_fit_ref 1.054
_refine_ls_hydrogen_treatment mixed
_refine_ls_matrix_type full
_refine_ls_number_parameters 680
_refine_ls_number_reflns 17449
_refine_ls_number_restraints 126
_refine_ls_restrained_S_all 1.051
_refine_ls_R_factor_all 0.0542
_refine_ls_R_factor_gt 0.0341
_refine_ls_shift/su_max 0.002
_refine_ls_shift/su_mean 0.000
_refine_ls_structure_factor_coef Fsqd
_refine_ls_weighting_details 'calc w=1/[\s^2^(Fo^2^)+(0.0154P)^2^+1.0624P] where P=(Fo^2^+2Fc^2^)/3'
_refine_ls_weighting_scheme calc
_refine_ls_wR_factor_gt 0.0532
_refine_ls_wR_factor_ref 0.0582
_reflns_number_gt 13741
_reflns_number_total 17449
_reflns_threshold_expression >2sigma(I)
_cod_data_source_file c8dt03123a2.cif
_cod_data_source_block mr27
_cod_depositor_comments 'Adding full bibliography for 7047466--7047481.cif.'
_cod_database_code 7047470

loop_
_symmetry_equiv_pos_as_xyz
'x, y, z'
'-x, -y, -z'

loop_
_atom_site_label
_atom_site_type_symbol
_atom_site_fract_x
_atom_site_fract_y
_atom_site_fract_z
_atom_site_U_iso_or_equiv
_atom_site_adp_type
_atom_site_occupancy
_atom_site_symmetry_multiplicity
_atom_site_calc_flag
_atom_site_refinement_flags
Eu1 Eu 0.503089(13) 0.165044(9) 0.147461(5) 0.01583(3) Uani 1 1 d .
O1 O 0.4419(2) 0.00451(13) 0.14531(8) 0.0253(4) Uani 1 1 d .
C1 C 0.7077(3) 0.0777(2) 0.04683(12) 0.0232(6) Uani 1 1 d D
H1A H 0.627(2) 0.0597(19) 0.0407(11) 0.027(8) Uiso 1 1 d D
H1B H 0.7947(19) 0.0259(15) 0.0458(11) 0.022(7) Uiso 1 1 d D
C2 C 0.7027(3) 0.17499(19) 0.04407(10) 0.0184(5) Uani 1 1 d .
C3 C 0.5750(3) 0.25904(19) 0.04516(11) 0.0175(5) Uani 1 1 d D
H3 H 0.592(3) 0.3183(14) 0.0430(10) 0.014(7) Uiso 1 1 d D
C4 C 0.4260(3) 0.26916(18) 0.04293(10) 0.0174(5) Uani 1 1 d .
C5 C 0.3647(3) 0.1942(2) 0.04719(12) 0.0233(6) Uani 1 1 d D
H5A H 0.2658(16) 0.2106(18) 0.0446(11) 0.019(7) Uiso 1 1 d D
H5B H 0.419(3) 0.1262(12) 0.0447(12) 0.035(9) Uiso 1 1 d D
C6 C 0.8496(3) 0.1978(2) 0.03906(11) 0.0221(6) Uani 1 1 d .
C7 C 0.8321(3) 0.2959(2) 0.07035(14) 0.0318(7) Uani 1 1 d .
H7A H 0.7819 0.2966 0.1107 0.048 Uiso 1 1 calc R
H7B H 0.7743 0.3517 0.0501 0.048 Uiso 1 1 calc R
H7C H 0.9290 0.3019 0.0703 0.048 Uiso 1 1 calc R
C8 C 0.9664(3) 0.1165(2) 0.06437(13) 0.0288(6) Uani 1 1 d .
H8A H 1.0541 0.1361 0.0624 0.043 Uiso 1 1 calc R
H8B H 0.9915 0.0541 0.0418 0.043 Uiso 1 1 calc R
H8C H 0.9283 0.1071 0.1051 0.043 Uiso 1 1 calc R
C9 C 0.9060(3) 0.2050(3) -0.02607(12) 0.0371(8) Uani 1 1 d .
H9A H 0.9983 0.2197 -0.0309 0.056 Uiso 1 1 calc R
H9B H 0.8333 0.2582 -0.0425 0.056 Uiso 1 1 calc R
H9C H 0.9223 0.1418 -0.0463 0.056 Uiso 1 1 calc R
C10 C 0.3272(3) 0.37680(19) 0.03511(11) 0.0202(5) Uani 1 1 d .
C11 C 0.1661(3) 0.3870(2) 0.03683(14) 0.0341(7) Uani 1 1 d .
H11A H 0.1585 0.3453 0.0055 0.051 Uiso 1 1 calc R
H11B H 0.1104 0.4565 0.0316 0.051 Uiso 1 1 calc R
H11C H 0.1264 0.3656 0.0745 0.051 Uiso 1 1 calc R
C12 C 0.3857(3) 0.4101(2) -0.02490(11) 0.0293(7) Uani 1 1 d .
H12A H 0.4853 0.4114 -0.0256 0.044 Uiso 1 1 calc R
H12B H 0.3220 0.4767 -0.0319 0.044 Uiso 1 1 calc R
H12C H 0.3869 0.3634 -0.0554 0.044 Uiso 1 1 calc R
C13 C 0.3305(3) 0.44913(19) 0.08264(11) 0.0255(6) Uani 1 1 d .
H13A H 0.2895 0.4303 0.1209 0.038 Uiso 1 1 calc R
H13B H 0.2721 0.5169 0.0749 0.038 Uiso 1 1 calc R
H13C H 0.4319 0.4462 0.0824 0.038 Uiso 1 1 calc R
C14 C 0.6853(3) 0.2266(2) 0.21806(12) 0.0233(6) Uani 1 1 d D
H14A H 0.627(3) 0.2918(12) 0.2131(11) 0.028(8) Uiso 1 1 d D
H14B H 0.7855(17) 0.214(2) 0.2070(12) 0.036(9) Uiso 1 1 d D
C15 C 0.6284(3) 0.16144(19) 0.24972(11) 0.0198(5) Uani 1 1 d .
C16 C 0.4756(3) 0.17399(19) 0.26722(11) 0.0192(5) Uani 1 1 d D
H16 H 0.457(3) 0.1249(16) 0.2902(10) 0.023 Uiso 1 1 d D
C17 C 0.3493(3) 0.25470(19) 0.25941(11) 0.0195(5) Uani 1 1 d .
C18 C 0.3469(3) 0.3361(2) 0.22614(12) 0.0250(6) Uani 1 1 d D
H18A H 0.2562(19) 0.3838(16) 0.2233(11) 0.024(7) Uiso 1 1 d D
H18B H 0.431(2) 0.3543(17) 0.2142(10) 0.015(7) Uiso 1 1 d D
C19 C 0.7361(3) 0.05940(19) 0.26249(12) 0.0229(6) Uani 1 1 d .
C20 C 0.8933(3) 0.0610(2) 0.25761(17) 0.0476(9) Uani 1 1 d .
H20A H 0.8947 0.1129 0.2842 0.071 Uiso 1 1 calc R
H20B H 0.9297 0.0748 0.2175 0.071 Uiso 1 1 calc R
H20C H 0.9561 -0.0037 0.2681 0.071 Uiso 1 1 calc R
C21 C 0.7388(4) -0.0173(2) 0.21711(13) 0.0357(7) Uani 1 1 d .
H21A H 0.7727 0.0025 0.1781 0.054 Uiso 1 1 calc R
H21B H 0.6399 -0.0210 0.2193 0.054 Uiso 1 1 calc R
H21C H 0.8054 -0.0825 0.2249 0.054 Uiso 1 1 calc R
C22 C 0.6911(4) 0.0252(3) 0.32317(14) 0.0519(10) Uani 1 1 d .
H22A H 0.7678 -0.0350 0.3313 0.078 Uiso 1 1 calc R
H22B H 0.5991 0.0109 0.3251 0.078 Uiso 1 1 calc R
H22C H 0.6775 0.0777 0.3521 0.078 Uiso 1 1 calc R
C23 C 0.1959(3) 0.2506(2) 0.28927(11) 0.0229(6) Uani 1 1 d .
C24 C 0.2008(3) 0.1546(2) 0.32146(14) 0.0365(7) Uani 1 1 d .
H24A H 0.2471 0.0975 0.2941 0.055 Uiso 1 1 calc R
H24B H 0.1008 0.1565 0.3380 0.055 Uiso 1 1 calc R
H24C H 0.2575 0.1485 0.3529 0.055 Uiso 1 1 calc R
C25 C 0.1278(3) 0.3378(2) 0.33417(12) 0.0315(7) Uani 1 1 d .
H25A H 0.1932 0.3329 0.3623 0.047 Uiso 1 1 calc R
H25B H 0.0329 0.3355 0.3548 0.047 Uiso 1 1 calc R
H25C H 0.1140 0.4007 0.3141 0.047 Uiso 1 1 calc R
C26 C 0.0943(3) 0.2616(2) 0.24432(12) 0.0288(6) Uani 1 1 d .
H26A H 0.0828 0.3250 0.2250 0.043 Uiso 1 1 calc R
H26B H -0.0017 0.2601 0.2641 0.043 Uiso 1 1 calc R
H26C H 0.1371 0.2068 0.2152 0.043 Uiso 1 1 calc R
C27 C 0.5317(4) -0.0945(2) 0.12447(18) 0.0530(10) Uani 1 1 d .
H27A H 0.5864 -0.1295 0.1549 0.064 Uiso 1 1 calc R
H27B H 0.6033 -0.0914 0.0894 0.064 Uiso 1 1 calc R
C28 C 0.4350(3) -0.1486(2) 0.10997(12) 0.0316(7) Uani 1 1 d .
H28A H 0.4334 -0.2027 0.1373 0.038 Uiso 1 1 calc R
H28B H 0.4686 -0.1775 0.0697 0.038 Uiso 1 1 calc R
C29 C 0.2845(3) -0.0704(2) 0.11587(14) 0.0351(7) Uani 1 1 d .
H29A H 0.2660 -0.0417 0.0777 0.042 Uiso 1 1 calc R
H29B H 0.2065 -0.0986 0.1321 0.042 Uiso 1 1 calc R
C30 C 0.2921(3) 0.0063(2) 0.15715(12) 0.0295(7) Uani 1 1 d .
H30A H 0.2253 0.0728 0.1502 0.035 Uiso 1 1 calc R
H30B H 0.2648 -0.0104 0.1981 0.035 Uiso 1 1 calc R
Eu1' Eu 0.526282(13) 0.653900(9) 0.349659(5) 0.01503(3) Uani 1 1 d .
O1' O 0.5461(2) 0.47171(13) 0.34921(8) 0.0226(4) Uani 1 1 d .
C1' C 0.3275(3) 0.6996(2) 0.45620(12) 0.0251(6) Uani 1 1 d D
H1A' H 0.378(3) 0.6322(12) 0.4605(13) 0.040(9) Uiso 1 1 d D
H1B' H 0.2248(16) 0.7162(18) 0.4609(11) 0.022(7) Uiso 1 1 d D
C2' C 0.3939(3) 0.77184(19) 0.45459(10) 0.0196(5) Uani 1 1 d .
C3' C 0.5471(3) 0.75573(19) 0.44743(11) 0.0188(5) Uani 1 1 d D
H3' H 0.572(3) 0.8122(15) 0.4463(11) 0.022(7) Uiso 1 1 d D
C4' C 0.6702(3) 0.66743(19) 0.44712(10) 0.0200(5) Uani 1 1 d .
C5' C 0.6666(3) 0.5719(2) 0.44817(12) 0.0261(6) Uani 1 1 d D
H5B' H 0.581(2) 0.554(2) 0.4568(12) 0.040(9) Uiso 1 1 d D
H5A' H 0.751(2) 0.5173(14) 0.4471(11) 0.024(7) Uiso 1 1 d D
C6' C 0.2944(3) 0.8825(2) 0.46083(11) 0.0245(6) Uani 1 1 d .
C7' C 0.3599(3) 0.9520(2) 0.42209(12) 0.0347(7) Uani 1 1 d .
H7'1 H 0.3809 0.9286 0.3813 0.052 Uiso 1 1 calc R
H7'2 H 0.4507 0.9522 0.4341 0.052 Uiso 1 1 calc R
H7'3 H 0.2896 1.0196 0.4262 0.052 Uiso 1 1 calc R
C8' C 0.1425(3) 0.8982(2) 0.44647(14) 0.0391(8) Uani 1 1 d .
H8'1 H 0.0883 0.9695 0.4475 0.059 Uiso 1 1 calc R
H8'2 H 0.0893 0.8653 0.4752 0.059 Uiso 1 1 calc R
H8'3 H 0.1526 0.8699 0.4075 0.059 Uiso 1 1 calc R
C9' C 0.2770(3) 0.9154(2) 0.52506(12) 0.0345(7) Uani 1 1 d .
H9'1 H 0.3737 0.9068 0.5346 0.052 Uiso 1 1 calc R
H9'2 H 0.2298 0.8747 0.5505 0.052 Uiso 1 1 calc R
H9'3 H 0.2164 0.9854 0.5309 0.052 Uiso 1 1 calc R
C10' C 0.8199(3) 0.6837(2) 0.44592(11) 0.0260(6) Uani 1 1 d .
C11' C 0.9507(4) 0.5913(3) 0.4244(2) 0.0769(14) Uani 1 1 d .
H11D H 1.0418 0.6071 0.4220 0.115 Uiso 1 1 calc R
H11E H 0.9432 0.5698 0.3858 0.115 Uiso 1 1 calc R
H11F H 0.9511 0.5379 0.4518 0.115 Uiso 1 1 calc R
C12' C 0.8263(4) 0.7100(4) 0.50787(14) 0.0712(14) Uani 1 1 d .
H12D H 0.9196 0.7209 0.5087 0.107 Uiso 1 1 calc R
H12E H 0.8182 0.6553 0.5332 0.107 Uiso 1 1 calc R
H12F H 0.7452 0.7706 0.5217 0.107 Uiso 1 1 calc R
C13' C 0.8419(4) 0.7661(3) 0.40642(15) 0.0491(10) Uani 1 1 d .
H13D H 0.7696 0.8298 0.4215 0.074 Uiso 1 1 calc R
H13E H 0.8297 0.7525 0.3670 0.074 Uiso 1 1 calc R
H13F H 0.9408 0.7692 0.4053 0.074 Uiso 1 1 calc R
C14' C 0.3538(3) 0.8195(2) 0.28228(11) 0.0200(5) Uani 1 1 d D
H14C H 0.423(2) 0.8511(17) 0.2827(11) 0.017(7) Uiso 1 1 d D
H14D H 0.2589(17) 0.8601(16) 0.2954(11) 0.021(7) Uiso 1 1 d D
C15' C 0.3848(3) 0.73162(18) 0.25254(10) 0.0147(5) Uani 1 1 d .
C16' C 0.5287(3) 0.66501(18) 0.23050(10) 0.0137(5) Uani 1 1 d D
H16' H 0.530(3) 0.6107(15) 0.2095(9) 0.011(6) Uiso 1 1 d D
C17' C 0.6689(3) 0.67200(18) 0.23335(10) 0.0141(5) Uani 1 1 d .
C18' C 0.6979(3) 0.7389(2) 0.26684(12) 0.0220(6) Uani 1 1 d D
H18C H 0.625(2) 0.7963(14) 0.2832(11) 0.029(8) Uiso 1 1 d D
H18D H 0.7936(17) 0.7364(19) 0.2655(11) 0.020(7) Uiso 1 1 d D
C19' C 0.2571(3) 0.69278(19) 0.24636(11) 0.0181(5) Uani 1 1 d .
C20' C 0.1081(3) 0.7747(2) 0.25876(14) 0.0347(7) Uani 1 1 d .
H20D H 0.0868 0.7973 0.2997 0.052 Uiso 1 1 calc R
H20E H 0.0319 0.7487 0.2508 0.052 Uiso 1 1 calc R
H20F H 0.1103 0.8307 0.2336 0.052 Uiso 1 1 calc R
C21' C 0.2565(3) 0.6107(2) 0.29024(12) 0.0294(7) Uani 1 1 d .
H21D H 0.3506 0.5570 0.2822 0.044 Uiso 1 1 calc R
H21E H 0.1772 0.5846 0.2867 0.044 Uiso 1 1 calc R
H21F H 0.2414 0.6382 0.3299 0.044 Uiso 1 1 calc R
C22' C 0.2741(3) 0.6500(2) 0.18471(12) 0.0293(7) Uani 1 1 d .
H22D H 0.2792 0.7011 0.1562 0.044 Uiso 1 1 calc R
H22E H 0.1897 0.6287 0.1820 0.044 Uiso 1 1 calc R
H22F H 0.3642 0.5929 0.1766 0.044 Uiso 1 1 calc R
C23' C 0.8043(3) 0.59467(19) 0.19586(10) 0.0184(5) Uani 1 1 d .
C24' C 0.7714(3) 0.50725(19) 0.17042(12) 0.0252(6) Uani 1 1 d .
H24D H 0.7011 0.5324 0.1440 0.038 Uiso 1 1 calc R
H24E H 0.7299 0.4728 0.2022 0.038 Uiso 1 1 calc R
H24F H 0.8624 0.4609 0.1489 0.038 Uiso 1 1 calc R
C25' C 0.8610(3) 0.6510(2) 0.14487(12) 0.0283(6) Uani 1 1 d .
H25D H 0.8915 0.7031 0.1602 0.042 Uiso 1 1 calc R
H25E H 0.7828 0.6813 0.1225 0.042 Uiso 1 1 calc R
H25F H 0.9448 0.6046 0.1195 0.042 Uiso 1 1 calc R
C26' C 0.9269(3) 0.5497(2) 0.23129(12) 0.0260(6) Uani 1 1 d .
H26D H 1.0132 0.5056 0.2058 0.039 Uiso 1 1 calc R
H26E H 0.8931 0.5117 0.2630 0.039 Uiso 1 1 calc R
H26F H 0.9527 0.6032 0.2477 0.039 Uiso 1 1 calc R
C27' C 0.4478(3) 0.4251(2) 0.38305(14) 0.0338(7) Uani 1 1 d .
H27C H 0.3656 0.4290 0.3627 0.041 Uiso 1 1 calc R
H27D H 0.4070 0.4591 0.4218 0.041 Uiso 1 1 calc R
C28' C 0.5360(3) 0.3184(2) 0.38963(12) 0.0280(6) Uani 1 1 d .
H28C H 0.5234 0.2746 0.3600 0.034 Uiso 1 1 calc R
H28D H 0.5076 0.2955 0.4290 0.034 Uiso 1 1 calc R
C29' C 0.6934(3) 0.3202(2) 0.38018(12) 0.0297(7) Uani 1 1 d .
H29C H 0.7186 0.3383 0.4168 0.036 Uiso 1 1 calc R
H29D H 0.7641 0.2551 0.3648 0.036 Uiso 1 1 calc R
C30' C 0.6907(3) 0.3994(2) 0.33580(11) 0.0250(6) Uani 1 1 d .
H30C H 0.7664 0.4303 0.3389 0.030 Uiso 1 1 calc R
H30D H 0.7089 0.3708 0.2958 0.030 Uiso 1 1 calc R

loop_
_atom_site_aniso_label
_atom_site_aniso_U_11
_atom_site_aniso_U_22
_atom_site_aniso_U_33
_atom_site_aniso_U_23
_atom_site_aniso_U_13
_atom_site_aniso_U_12
Eu1 0.01743(7) 0.01413(7) 0.01619(7) -0.00013(5) -0.00263(5) -0.00561(5)
O1 0.0264(10) 0.0148(10) 0.0354(11) -0.0017(8) -0.0065(8) -0.0070(8)
C1 0.0176(14) 0.0209(15) 0.0277(15) -0.0050(12) 0.0023(11) -0.0047(12)
C2 0.0173(13) 0.0208(14) 0.0154(12) -0.0059(10) 0.0026(10) -0.0063(11)
C3 0.0198(13) 0.0145(13) 0.0203(13) 0.0001(10) -0.0035(10) -0.0084(11)
C4 0.0192(13) 0.0195(13) 0.0133(11) 0.0013(10) -0.0035(10) -0.0058(11)
C5 0.0230(15) 0.0246(16) 0.0259(14) 0.0018(12) -0.0075(12) -0.0109(13)
C6 0.0151(13) 0.0231(14) 0.0256(14) -0.0035(11) 0.0013(11) -0.0052(11)
C7 0.0191(14) 0.0265(16) 0.052(2) -0.0041(14) -0.0047(13) -0.0109(13)
C8 0.0183(14) 0.0294(16) 0.0374(17) -0.0031(13) -0.0069(12) -0.0048(12)
C9 0.0302(17) 0.057(2) 0.0303(16) 0.0036(15) 0.0012(13) -0.0256(16)
C10 0.0191(13) 0.0195(14) 0.0206(13) 0.0012(10) -0.0043(10) -0.0040(11)
C11 0.0225(15) 0.0338(18) 0.0441(19) 0.0018(14) -0.0130(13) -0.0029(13)
C12 0.0380(17) 0.0234(15) 0.0212(14) 0.0035(11) -0.0072(12) -0.0020(13)
C13 0.0249(15) 0.0210(14) 0.0261(14) -0.0003(11) -0.0032(12) -0.0018(12)
C14 0.0207(14) 0.0242(15) 0.0247(14) -0.0022(12) -0.0049(11) -0.0063(12)
C15 0.0235(14) 0.0161(13) 0.0189(13) -0.0045(10) -0.0073(11) -0.0031(11)
C16 0.0240(14) 0.0154(13) 0.0179(13) 0.0019(10) -0.0042(10) -0.0059(11)
C17 0.0219(13) 0.0171(13) 0.0172(12) -0.0033(10) -0.0010(10) -0.0042(11)
C18 0.0242(15) 0.0181(14) 0.0256(14) 0.0008(11) 0.0004(12) 0.0004(12)
C19 0.0223(14) 0.0179(14) 0.0276(14) 0.0009(11) -0.0086(11) -0.0029(11)
C20 0.0286(18) 0.0288(18) 0.086(3) 0.0031(18) -0.0265(18) -0.0019(14)
C21 0.0445(19) 0.0190(15) 0.0419(18) -0.0025(13) -0.0173(15) -0.0027(14)
C22 0.053(2) 0.047(2) 0.0324(18) 0.0177(16) -0.0090(16) 0.0138(18)
C23 0.0214(14) 0.0258(15) 0.0201(13) 0.0021(11) -0.0038(11) -0.0057(12)
C24 0.0261(16) 0.0392(19) 0.0437(19) 0.0189(15) -0.0042(14) -0.0124(14)
C25 0.0239(15) 0.0462(19) 0.0218(14) -0.0064(13) -0.0023(12) -0.0082(14)
C26 0.0279(15) 0.0258(16) 0.0322(16) -0.0048(12) -0.0102(13) -0.0052(13)
C27 0.0352(19) 0.0207(17) 0.100(3) -0.0156(19) -0.007(2) -0.0059(15)
C28 0.0472(19) 0.0228(16) 0.0252(15) -0.0019(12) -0.0087(13) -0.0105(14)
C29 0.0352(18) 0.0340(18) 0.0413(18) -0.0039(14) -0.0126(14) -0.0150(15)
C30 0.0277(16) 0.0292(16) 0.0318(16) -0.0024(13) -0.0014(12) -0.0111(13)
Eu1' 0.01740(7) 0.01484(7) 0.01208(6) 0.00047(5) -0.00294(5) -0.00399(5)
O1' 0.0266(10) 0.0174(10) 0.0257(10) 0.0048(8) -0.0071(8) -0.0085(8)
C1' 0.0224(15) 0.0291(17) 0.0219(14) -0.0029(12) 0.0025(11) -0.0089(13)
C2' 0.0241(14) 0.0202(14) 0.0121(12) -0.0009(10) -0.0003(10) -0.0055(11)
C3' 0.0255(14) 0.0159(13) 0.0172(12) -0.0001(10) -0.0033(10) -0.0098(11)
C4' 0.0267(14) 0.0231(14) 0.0096(11) -0.0003(10) -0.0053(10) -0.0061(12)
C5' 0.0333(17) 0.0206(15) 0.0231(14) 0.0016(11) -0.0112(13) -0.0039(13)
C6' 0.0270(15) 0.0206(14) 0.0189(13) -0.0037(11) -0.0020(11) 0.0011(12)
C7' 0.0462(19) 0.0211(15) 0.0279(16) 0.0041(12) -0.0045(14) 0.0000(14)
C8' 0.0302(17) 0.0373(19) 0.0389(18) -0.0072(15) -0.0056(14) 0.0043(14)
C9' 0.0456(19) 0.0256(16) 0.0225(15) -0.0083(12) -0.0035(13) 0.0014(14)
C10' 0.0250(15) 0.0364(17) 0.0163(13) -0.0008(12) -0.0057(11) -0.0083(13)
C11' 0.027(2) 0.056(3) 0.133(4) 0.002(3) 0.010(2) -0.0074(19)
C12' 0.051(2) 0.165(5) 0.0214(17) 0.001(2) -0.0122(16) -0.064(3)
C13' 0.039(2) 0.071(3) 0.056(2) 0.0257(19) -0.0242(17) -0.036(2)
C14' 0.0137(13) 0.0208(14) 0.0226(13) -0.0020(11) -0.0039(10) -0.0013(11)
C15' 0.0139(12) 0.0163(13) 0.0137(11) 0.0039(9) -0.0030(9) -0.0046(10)
C16' 0.0134(12) 0.0156(13) 0.0134(11) -0.0016(9) -0.0029(9) -0.0060(10)
C17' 0.0122(11) 0.0157(12) 0.0133(11) 0.0024(9) -0.0025(9) -0.0031(10)
C18' 0.0169(13) 0.0270(16) 0.0241(14) -0.0019(12) -0.0010(11) -0.0110(12)
C19' 0.0135(12) 0.0210(14) 0.0208(13) 0.0030(10) -0.0041(10) -0.0065(11)
C20' 0.0125(13) 0.0320(17) 0.057(2) -0.0006(15) -0.0062(13) -0.0037(12)
C21' 0.0233(15) 0.0382(18) 0.0351(16) 0.0118(13) -0.0102(12) -0.0196(14)
C22' 0.0253(15) 0.0443(19) 0.0280(15) 0.0003(13) -0.0099(12) -0.0219(14)
C23' 0.0122(12) 0.0231(14) 0.0175(12) 0.0001(10) -0.0018(10) -0.0031(11)
C24' 0.0191(14) 0.0234(15) 0.0269(14) -0.0071(12) 0.0008(11) -0.0005(11)
C25' 0.0239(15) 0.0299(16) 0.0237(14) 0.0040(12) 0.0052(11) -0.0040(12)
C26' 0.0184(14) 0.0261(15) 0.0329(15) 0.0062(12) -0.0086(12) -0.0050(12)
C27' 0.0303(16) 0.0299(17) 0.0455(19) 0.0155(14) -0.0070(14) -0.0165(14)
C28' 0.0397(18) 0.0190(14) 0.0247(14) 0.0025(11) -0.0002(13) -0.0119(13)
C29' 0.0335(17) 0.0208(15) 0.0283(15) 0.0054(12) -0.0002(13) -0.0031(13)
C30' 0.0311(16) 0.0223(15) 0.0205(13) -0.0019(11) 0.0000(11) -0.0093(12)

loop_
_atom_type_symbol
_atom_type_description
_atom_type_scat_dispersion_real
_atom_type_scat_dispersion_imag
_atom_type_scat_source
C C 0.0033 0.0016 'International Tables Vol C Tables 4.2.6.8 and 6.1.1.4'
H H 0.0000 0.0000 'International Tables Vol C Tables 4.2.6.8 and 6.1.1.4'
O O 0.0106 0.0060 'International Tables Vol C Tables 4.2.6.8 and 6.1.1.4'
Eu Eu -0.1578 3.6682 'International Tables Vol C Tables 4.2.6.8 and 6.1.1.4'

loop_
_geom_angle_atom_site_label_1
_geom_angle_atom_site_label_2
_geom_angle_atom_site_label_3
_geom_angle
O1 Eu1 C16 94.43(7)
O1 Eu1 C3 121.87(6)
C16 Eu1 C3 143.66(7)
O1 Eu1 C1 82.99(7)
C16 Eu1 C1 141.12(8)
C3 Eu1 C1 52.59(8)
O1 Eu1 C15 106.20(7)
C16 Eu1 C15 29.51(7)
C3 Eu1 C15 124.26(7)
C1 Eu1 C15 114.40(8)
O1 Eu1 C2 109.91(6)
C16 Eu1 C2 140.63(7)
C3 Eu1 C2 29.08(7)
C1 Eu1 C2 27.92(7)
C15 Eu1 C2 111.67(7)
O1 Eu1 C5 79.79(7)
C16 Eu1 C5 148.56(8)
C3 Eu1 C5 52.63(7)
C1 Eu1 C5 69.34(8)
C15 Eu1 C5 173.06(8)
C2 Eu1 C5 68.62(8)
O1 Eu1 C17 103.31(7)
C16 Eu1 C17 29.25(7)
C3 Eu1 C17 128.23(7)
C1 Eu1 C17 167.68(8)
C15 Eu1 C17 53.89(7)
C2 Eu1 C17 146.62(7)
C5 Eu1 C17 121.88(8)
O1 Eu1 C4 106.83(6)
C16 Eu1 C4 147.06(7)
C3 Eu1 C4 28.96(7)
C1 Eu1 C4 68.03(8)
C15 Eu1 C4 146.91(7)
C2 Eu1 C4 53.89(7)
C5 Eu1 C4 27.62(7)
C17 Eu1 C4 118.99(7)
O1 Eu1 C18 126.09(7)
C16 Eu1 C18 52.32(8)
C3 Eu1 C18 100.75(8)
C1 Eu1 C18 150.34(8)
C15 Eu1 C18 66.95(8)
C2 Eu1 C18 122.48(7)
C5 Eu1 C18 106.80(8)
C17 Eu1 C18 27.50(7)
C4 Eu1 C18 94.76(7)
O1 Eu1 C14 130.78(7)
C16 Eu1 C14 51.56(8)
C3 Eu1 C14 97.34(7)
C1 Eu1 C14 102.26(8)
C15 Eu1 C14 27.13(7)
C2 Eu1 C14 89.64(7)
C5 Eu1 C14 148.26(8)
C17 Eu1 C14 65.57(7)
C4 Eu1 C14 120.65(7)
C18 Eu1 C14 64.85(8)
C30 O1 C27 107.7(2)
C30 O1 Eu1 120.46(15)
C27 O1 Eu1 131.06(17)
C2 C1 Eu1 77.57(15)
C1 C2 C3 126.2(2)
C1 C2 C6 118.1(2)
C3 C2 C6 115.7(2)
C1 C2 Eu1 74.51(15)
C3 C2 Eu1 73.17(14)
C6 C2 Eu1 128.07(16)
C2 C3 C4 132.7(2)
C2 C3 Eu1 77.75(14)
C4 C3 Eu1 79.66(14)
C5 C4 C3 126.7(2)
C5 C4 C10 118.6(2)
C3 C4 C10 114.7(2)
C5 C4 Eu1 74.27(16)
C3 C4 Eu1 71.39(14)
C10 C4 Eu1 130.80(15)
C4 C5 Eu1 78.11(15)
C8 C6 C9 108.7(2)
C8 C6 C7 106.6(2)
C9 C6 C7 108.5(2)
C8 C6 C2 112.6(2)
C9 C6 C2 107.2(2)
C7 C6 C2 113.1(2)
C11 C10 C12 107.8(2)
C11 C10 C13 106.8(2)
C12 C10 C13 108.8(2)
C11 C10 C4 113.8(2)
C12 C10 C4 107.7(2)
C13 C10 C4 111.7(2)
C15 C14 Eu1 72.17(15)
C14 C15 C16 125.8(3)
C14 C15 C19 118.0(2)
C16 C15 C19 115.9(2)
C14 C15 Eu1 80.69(16)
C16 C15 Eu1 71.43(14)
C19 C15 Eu1 115.43(15)
C17 C16 C15 130.4(2)
C17 C16 Eu1 79.79(14)
C15 C16 Eu1 79.06(14)
C18 C17 C16 126.7(2)
C18 C17 C23 115.2(2)
C16 C17 C23 118.1(2)
C18 C17 Eu1 77.72(15)
C16 C17 Eu1 70.97(14)
C23 C17 Eu1 124.86(16)
C17 C18 Eu1 74.79(15)
C22 C19 C21 109.1(2)
C22 C19 C20 107.6(3)
C21 C19 C20 107.2(2)
C22 C19 C15 112.0(2)
C21 C19 C15 108.4(2)
C20 C19 C15 112.4(2)
C24 C23 C25 107.8(2)
C24 C23 C26 107.4(2)
C25 C23 C26 108.7(2)
C24 C23 C17 114.1(2)
C25 C23 C17 107.7(2)
C26 C23 C17 111.0(2)
O1 C27 C28 108.5(3)
C27 C28 C29 104.7(2)
C30 C29 C28 103.4(2)
O1 C30 C29 105.3(2)
O1' Eu1' C16' 92.47(6)
O1' Eu1' C3' 123.19(7)
C16' Eu1' C3' 143.56(7)
O1' Eu1' C1' 93.89(7)
C16' Eu1' C1' 140.23(8)
C3' Eu1' C1' 52.85(8)
O1' Eu1' C18' 124.35(7)
C16' Eu1' C18' 52.78(7)
C3' Eu1' C18' 96.01(7)
C1' Eu1' C18' 141.34(8)
O1' Eu1' C2' 118.93(6)
C16' Eu1' C2' 140.04(7)
C3' Eu1' C2' 29.10(7)
C1' Eu1' C2' 28.13(7)
C18' Eu1' C2' 114.09(7)
O1' Eu1' C17' 101.46(6)
C16' Eu1' C17' 29.13(6)
C3' Eu1' C17' 123.74(7)
C1' Eu1' C17' 160.96(8)
C18' Eu1' C17' 27.80(7)
C2' Eu1' C17' 139.55(7)
O1' Eu1' C15' 104.39(6)
C16' Eu1' C15' 29.35(6)
C3' Eu1' C15' 129.01(7)
C1' Eu1' C15' 111.66(8)
C18' Eu1' C15' 67.57(7)
C2' Eu1' C15' 112.98(7)
C17' Eu1' C15' 53.69(7)
O1' Eu1' C5' 74.52(7)
C16' Eu1' C5' 150.71(8)
C3' Eu1' C5' 51.83(8)
C1' Eu1' C5' 68.02(9)
C18' Eu1' C5' 113.45(8)
C2' Eu1' C5' 67.34(8)
C17' Eu1' C5' 126.89(8)
C15' Eu1' C5' 178.79(7)
O1' Eu1' C4' 101.63(7)
C16' Eu1' C4' 147.88(7)
C3' Eu1' C4' 28.92(7)
C1' Eu1' C4' 67.99(8)
C18' Eu1' C4' 96.04(7)
C2' Eu1' C4' 53.74(7)
C17' Eu1' C4' 118.88(7)
C15' Eu1' C4' 153.92(7)
C5' Eu1' C4' 27.21(7)
O1' Eu1' C14' 129.03(6)
C16' Eu1' C14' 50.80(7)
C3' Eu1' C14' 102.33(7)
C1' Eu1' C14' 96.74(8)
C18' Eu1' C14' 65.05(8)
C2' Eu1' C14' 89.26(7)
C17' Eu1' C14' 64.81(7)
C15' Eu1' C14' 26.69(7)
C5' Eu1' C14' 154.14(7)
C4' Eu1' C14' 128.53(7)
C30' O1' C27' 108.9(2)
C30' O1' Eu1' 117.65(14)
C27' O1' Eu1' 127.99(16)
C2' C1' Eu1' 77.45(15)
C1' C2' C3' 126.4(3)
C1' C2' C6' 118.1(2)
C3' C2' C6' 115.5(2)
C1' C2' Eu1' 74.42(15)
C3' C2' Eu1' 73.29(14)
C6' C2' Eu1' 127.80(16)
C2' C3' C4' 132.2(2)
C2' C3' Eu1' 77.61(14)
C4' C3' Eu1' 79.96(14)
C5' C4' C3' 126.0(3)
C5' C4' C10' 118.2(3)
C3' C4' C10' 115.7(2)
C5' C4' Eu1' 76.08(16)
C3' C4' Eu1' 71.12(14)
C10' C4' Eu1' 128.76(15)
C4' C5' Eu1' 76.71(16)
C8' C6' C7' 106.7(2)
C8' C6' C9' 108.7(2)
C7' C6' C9' 108.0(2)
C8' C6' C2' 113.1(2)
C7' C6' C2' 113.5(2)
C9' C6' C2' 106.6(2)
C12' C10' C13' 109.0(3)
C12' C10' C11' 108.5(3)
C13' C10' C11' 105.4(3)
C12' C10' C4' 107.2(2)
C13' C10' C4' 113.6(2)
C11' C10' C4' 112.9(2)
C15' C14' Eu1' 71.12(15)
C14' C15' C16' 125.7(2)
C14' C15' C19' 118.8(2)
C16' C15' C19' 115.2(2)
C14' C15' Eu1' 82.19(15)
C16' C15' Eu1' 71.52(13)
C19' C15' Eu1' 113.92(15)
C17' C16' C15' 130.4(2)
C17' C16' Eu1' 79.21(13)
C15' C16' Eu1' 79.12(13)
C18' C17' C16' 126.6(2)
C18' C17' C23' 116.3(2)
C16' C17' C23' 117.1(2)
C18' C17' Eu1' 74.97(14)
C16' C17' Eu1' 71.66(13)
C23' C17' Eu1' 128.36(15)
C17' C18' Eu1' 77.23(14)
C20' C19' C21' 108.6(2)
C20' C19' C22' 107.0(2)
C21' C19' C22' 108.9(2)
C20' C19' C15' 112.2(2)
C21' C19' C15' 108.2(2)
C22' C19' C15' 111.76(19)
C26' C23' C24' 106.9(2)
C26' C23' C25' 108.8(2)
C24' C23' C25' 108.3(2)
C26' C23' C17' 111.4(2)
C24' C23' C17' 114.52(19)
C25' C23' C17' 106.8(2)
O1' C27' C28' 107.1(2)
C27' C28' C29' 103.3(2)
C30' C29' C28' 102.3(2)
O1' C30' C29' 105.6(2)

loop_
_geom_bond_atom_site_label_1
_geom_bond_atom_site_label_2
_geom_bond_distance
Eu1 O1 2.5462(17)
Eu1 C16 2.759(3)
Eu1 C3 2.799(2)
Eu1 C1 2.820(3)
Eu1 C15 2.858(2)
Eu1 C2 2.858(2)
Eu1 C5 2.858(3)
Eu1 C17 2.872(2)
Eu1 C4 2.906(2)
Eu1 C18 2.909(3)
Eu1 C14 2.962(3)
O1 C30 1.438(3)
O1 C27 1.441(3)
C1 C2 1.370(4)
C2 C3 1.421(3)
C2 C6 1.560(3)
C3 C4 1.430(3)
C4 C5 1.377(3)
C4 C10 1.551(3)
C6 C8 1.530(4)
C6 C9 1.535(4)
C6 C7 1.537(4)
C10 C11 1.531(4)
C10 C12 1.540(4)
C10 C13 1.542(3)
C14 C15 1.369(4)
C15 C16 1.434(4)
C15 C19 1.552(4)
C16 C17 1.426(4)
C17 C18 1.374(4)
C17 C23 1.561(3)
C19 C22 1.523(4)
C19 C21 1.529(4)
C19 C20 1.533(4)
C23 C24 1.533(4)
C23 C25 1.538(4)
C23 C26 1.539(4)
C27 C28 1.484(4)
C28 C29 1.520(4)
C29 C30 1.501(4)
Eu1' O1' 2.5368(17)
Eu1' C16' 2.774(2)
Eu1' C3' 2.802(2)
Eu1' C1' 2.820(3)
Eu1' C18' 2.843(3)
Eu1' C2' 2.857(2)
Eu1' C17' 2.871(2)
Eu1' C15' 2.872(2)
Eu1' C5' 2.908(3)
Eu1' C4' 2.916(2)
Eu1' C14' 3.007(3)
O1' C30' 1.443(3)
O1' C27' 1.453(3)
C1' C2' 1.380(4)
C2' C3' 1.423(4)
C2' C6' 1.556(4)
C3' C4' 1.432(4)
C4' C5' 1.370(4)
C4' C10' 1.553(4)
C6' C8' 1.527(4)
C6' C7' 1.540(4)
C6' C9' 1.543(3)
C10' C12' 1.517(4)
C10' C13' 1.520(4)
C10' C11' 1.530(4)
C14' C15' 1.363(3)
C15' C16' 1.434(3)
C15' C19' 1.552(3)
C16' C17' 1.423(3)
C17' C18' 1.373(3)
C17' C23' 1.559(3)
C19' C20' 1.530(4)
C19' C21' 1.534(4)
C19' C22' 1.535(3)
C23' C26' 1.536(3)
C23' C24' 1.538(3)
C23' C25' 1.541(3)
C27' C28' 1.504(4)
C28' C29' 1.528(4)
C29' C30' 1.508(4)

loop_
_geom_torsion_atom_site_label_1
_geom_torsion_atom_site_label_2
_geom_torsion_atom_site_label_3
_geom_torsion_atom_site_label_4
_geom_torsion
C16 Eu1 O1 C30 80.98(19)
C3 Eu1 O1 C30 -100.89(19)
C1 Eu1 O1 C30 -138.02(19)
C15 Eu1 O1 C30 108.55(18)
C2 Eu1 O1 C30 -130.51(18)
C5 Eu1 O1 C30 -67.84(19)
C17 Eu1 O1 C30 52.74(19)
C4 Eu1 O1 C30 -73.55(19)
C18 Eu1 O1 C30 35.6(2)
C14 Eu1 O1 C30 121.81(18)
C16 Eu1 O1 C27 -110.7(3)
C3 Eu1 O1 C27 67.4(3)
C1 Eu1 O1 C27 30.3(3)
C15 Eu1 O1 C27 -83.2(3)
C2 Eu1 O1 C27 37.8(3)
C5 Eu1 O1 C27 100.5(3)
C17 Eu1 O1 C27 -139.0(3)
C4 Eu1 O1 C27 94.7(3)
C18 Eu1 O1 C27 -156.1(3)
C14 Eu1 O1 C27 -69.9(3)
O1 Eu1 C1 C2 164.78(17)
C16 Eu1 C1 C2 -106.86(18)
C3 Eu1 C1 C2 24.98(15)
C15 Eu1 C1 C2 -90.57(17)
C5 Eu1 C1 C2 83.09(17)
C17 Eu1 C1 C2 -73.6(4)
C4 Eu1 C1 C2 53.43(16)
C18 Eu1 C1 C2 -4.7(3)
C14 Eu1 C1 C2 -64.92(18)
Eu1 C1 C2 C3 -54.9(2)
Eu1 C1 C2 C6 125.3(2)
O1 Eu1 C2 C1 -16.08(18)
C16 Eu1 C2 C1 108.73(18)
C3 Eu1 C2 C1 -136.4(2)
C15 Eu1 C2 C1 101.51(17)
C5 Eu1 C2 C1 -85.95(17)
C17 Eu1 C2 C1 158.16(17)
C4 Eu1 C2 C1 -112.80(18)
C18 Eu1 C2 C1 177.23(16)
C14 Eu1 C2 C1 117.74(17)
O1 Eu1 C2 C3 120.27(14)
C16 Eu1 C2 C3 -114.92(16)
C1 Eu1 C2 C3 136.4(2)
C15 Eu1 C2 C3 -122.14(14)
C5 Eu1 C2 C3 50.40(14)
C17 Eu1 C2 C3 -65.5(2)
C4 Eu1 C2 C3 23.56(13)
C18 Eu1 C2 C3 -46.42(17)
C14 Eu1 C2 C3 -105.90(15)
O1 Eu1 C2 C6 -129.9(2)
C16 Eu1 C2 C6 -5.1(3)
C3 Eu1 C2 C6 109.9(3)
C1 Eu1 C2 C6 -113.8(3)
C15 Eu1 C2 C6 -12.3(2)
C5 Eu1 C2 C6 160.3(2)
C17 Eu1 C2 C6 44.4(3)
C4 Eu1 C2 C6 133.4(2)
C18 Eu1 C2 C6 63.4(2)
C14 Eu1 C2 C6 3.9(2)
C1 C2 C3 C4 -7.8(5)
C6 C2 C3 C4 172.1(2)
Eu1 C2 C3 C4 -63.2(3)
C1 C2 C3 Eu1 55.5(3)
C6 C2 C3 Eu1 -124.71(19)
O1 Eu1 C3 C2 -72.97(15)
C16 Eu1 C3 C2 103.88(17)
C1 Eu1 C3 C2 -24.01(13)
C15 Eu1 C3 C2 72.20(16)
C5 Eu1 C3 C2 -115.46(17)
C17 Eu1 C3 C2 140.41(13)
C4 Eu1 C3 C2 -138.2(2)
C18 Eu1 C3 C2 141.54(14)
C14 Eu1 C3 C2 75.85(15)
O1 Eu1 C3 C4 65.20(16)
C16 Eu1 C3 C4 -117.94(16)
C1 Eu1 C3 C4 114.17(16)
C15 Eu1 C3 C4 -149.62(13)
C2 Eu1 C3 C4 138.2(2)
C5 Eu1 C3 C4 22.72(14)
C17 Eu1 C3 C4 -81.41(16)
C18 Eu1 C3 C4 -80.29(15)
C14 Eu1 C3 C4 -145.98(14)
C2 C3 C4 C5 9.9(5)
Eu1 C3 C4 C5 -52.6(2)
C2 C3 C4 C10 -170.4(3)
Eu1 C3 C4 C10 127.16(18)
C2 C3 C4 Eu1 62.5(3)
O1 Eu1 C4 C5 12.20(17)
C16 Eu1 C4 C5 -115.77(18)
C3 Eu1 C4 C5 138.5(2)
C1 Eu1 C4 C5 87.15(17)
C15 Eu1 C4 C5 -171.50(16)
C2 Eu1 C4 C5 114.89(18)
C17 Eu1 C4 C5 -104.07(16)
C18 Eu1 C4 C5 -117.79(17)
C14 Eu1 C4 C5 178.71(15)
O1 Eu1 C4 C3 -126.35(14)
C16 Eu1 C4 C3 105.69(17)
C1 Eu1 C4 C3 -51.39(14)
C15 Eu1 C4 C3 50.0(2)
C2 Eu1 C4 C3 -23.65(13)
C5 Eu1 C4 C3 -138.5(2)
C17 Eu1 C4 C3 117.38(14)
C18 Eu1 C4 C3 103.66(15)
C14 Eu1 C4 C3 40.17(16)
O1 Eu1 C4 C10 126.6(2)
C16 Eu1 C4 C10 -1.3(3)
C3 Eu1 C4 C10 -107.0(3)
C1 Eu1 C4 C10 -158.4(2)
C15 Eu1 C4 C10 -57.1(3)
C2 Eu1 C4 C10 -130.7(2)
C5 Eu1 C4 C10 114.4(3)
C17 Eu1 C4 C10 10.4(2)
C18 Eu1 C4 C10 -3.3(2)
C14 Eu1 C4 C10 -66.8(2)
C3 C4 C5 Eu1 51.5(2)
C10 C4 C5 Eu1 -128.3(2)
O1 Eu1 C5 C4 -168.14(17)
C16 Eu1 C5 C4 110.15(18)
C3 Eu1 C5 C4 -23.79(14)
C1 Eu1 C5 C4 -81.85(16)
C2 Eu1 C5 C4 -51.90(15)
C17 Eu1 C5 C4 92.45(16)
C18 Eu1 C5 C4 67.06(17)
C14 Eu1 C5 C4 -2.1(3)
C1 C2 C6 C8 -25.5(3)
C3 C2 C6 C8 154.6(2)
Eu1 C2 C6 C8 66.4(3)
C1 C2 C6 C9 94.0(3)
C3 C2 C6 C9 -85.9(3)
Eu1 C2 C6 C9 -174.13(18)
C1 C2 C6 C7 -146.5(3)
C3 C2 C6 C7 33.6(3)
Eu1 C2 C6 C7 -54.6(3)
C5 C4 C10 C11 3.6(3)
C3 C4 C10 C11 -176.2(2)
Eu1 C4 C10 C11 -90.0(3)
C5 C4 C10 C12 -115.9(3)
C3 C4 C10 C12 64.3(3)
Eu1 C4 C10 C12 150.47(18)
C5 C4 C10 C13 124.6(2)
C3 C4 C10 C13 -55.1(3)
Eu1 C4 C10 C13 31.0(3)
O1 Eu1 C14 C15 -28.9(2)
C16 Eu1 C14 C15 27.44(15)
C3 Eu1 C14 C15 -173.38(16)
C1 Eu1 C14 C15 -120.18(16)
C2 Eu1 C14 C15 -145.27(17)
C5 Eu1 C14 C15 169.40(16)
C17 Eu1 C14 C15 57.80(16)
C4 Eu1 C14 C15 168.26(15)
C18 Eu1 C14 C15 88.14(17)
Eu1 C14 C15 C16 -58.9(2)
Eu1 C14 C15 C19 113.9(2)
O1 Eu1 C15 C14 157.61(16)
C16 Eu1 C15 C14 -132.9(2)
C3 Eu1 C15 C14 7.95(19)
C1 Eu1 C15 C14 68.06(18)
C2 Eu1 C15 C14 37.81(18)
C17 Eu1 C15 C14 -107.52(18)
C4 Eu1 C15 C14 -18.7(2)
C18 Eu1 C15 C14 -79.50(17)
O1 Eu1 C15 C16 -69.51(15)
C3 Eu1 C15 C16 140.82(14)
C1 Eu1 C15 C16 -159.06(14)
C2 Eu1 C15 C16 170.69(14)
C17 Eu1 C15 C16 25.36(14)
C4 Eu1 C15 C16 114.18(17)
C18 Eu1 C15 C16 53.37(15)
C14 Eu1 C15 C16 132.9(2)
O1 Eu1 C15 C19 40.95(19)
C16 Eu1 C15 C19 110.5(2)
C3 Eu1 C15 C19 -108.71(18)
C1 Eu1 C15 C19 -48.6(2)
C2 Eu1 C15 C19 -78.85(18)
C17 Eu1 C15 C19 135.8(2)
C4 Eu1 C15 C19 -135.35(17)
C18 Eu1 C15 C19 163.8(2)
C14 Eu1 C15 C19 -116.7(3)
C14 C15 C16 C17 -3.2(4)
C19 C15 C16 C17 -176.2(2)
Eu1 C15 C16 C17 -66.3(3)
C14 C15 C16 Eu1 63.1(3)
C19 C15 C16 Eu1 -109.91(19)
O1 Eu1 C16 C17 -109.54(14)
C3 Eu1 C16 C17 73.14(19)
C1 Eu1 C16 C17 166.15(14)
C15 Eu1 C16 C17 134.9(2)
C2 Eu1 C16 C17 121.20(16)
C5 Eu1 C16 C17 -31.9(2)
C4 Eu1 C16 C17 21.3(2)
C18 Eu1 C16 C17 23.82(14)
C14 Eu1 C16 C17 109.66(17)
O1 Eu1 C16 C15 115.55(14)
C3 Eu1 C16 C15 -61.8(2)
C1 Eu1 C16 C15 31.2(2)
C2 Eu1 C16 C15 -13.7(2)
C5 Eu1 C16 C15 -166.82(15)
C17 Eu1 C16 C15 -134.9(2)
C4 Eu1 C16 C15 -113.64(17)
C18 Eu1 C16 C15 -111.09(17)
C14 Eu1 C16 C15 -25.26(14)
C15 C16 C17 C18 8.5(4)
Eu1 C16 C17 C18 -57.5(3)
C15 C16 C17 C23 -173.9(2)
Eu1 C16 C17 C23 120.1(2)
C15 C16 C17 Eu1 66.0(3)
O1 Eu1 C17 C18 -148.90(16)
C16 Eu1 C17 C18 136.2(2)
C3 Eu1 C17 C18 2.4(2)
C1 Eu1 C17 C18 91.4(4)
C15 Eu1 C17 C18 110.60(19)
C2 Eu1 C17 C18 36.7(2)
C5 Eu1 C17 C18 -62.77(19)
C4 Eu1 C17 C18 -30.79(19)
C14 Eu1 C17 C18 82.06(17)
O1 Eu1 C17 C16 74.92(15)
C3 Eu1 C17 C16 -133.78(14)
C1 Eu1 C17 C16 -44.8(4)
C15 Eu1 C17 C16 -25.58(14)
C2 Eu1 C17 C16 -99.52(18)
C5 Eu1 C17 C16 161.06(14)
C4 Eu1 C17 C16 -166.96(14)
C18 Eu1 C17 C16 -136.2(2)
C14 Eu1 C17 C16 -54.11(15)
O1 Eu1 C17 C23 -36.6(2)
C16 Eu1 C17 C23 -111.5(3)
C3 Eu1 C17 C23 114.7(2)
C1 Eu1 C17 C23 -156.3(3)
C15 Eu1 C17 C23 -137.1(2)
C2 Eu1 C17 C23 148.95(18)
C5 Eu1 C17 C23 49.5(2)
C4 Eu1 C17 C23 81.5(2)
C18 Eu1 C17 C23 112.3(3)
C14 Eu1 C17 C23 -165.6(2)
C16 C17 C18 Eu1 54.7(2)
C23 C17 C18 Eu1 -123.0(2)
O1 Eu1 C18 C17 38.5(2)
C16 Eu1 C18 C17 -25.30(15)
C3 Eu1 C18 C17 -178.08(16)
C1 Eu1 C18 C17 -154.47(17)
C15 Eu1 C18 C17 -55.27(16)
C2 Eu1 C18 C17 -157.09(15)
C5 Eu1 C18 C17 127.94(16)
C4 Eu1 C18 C17 153.30(17)
C14 Eu1 C18 C17 -84.96(17)
C14 C15 C19 C22 142.8(3)
C16 C15 C19 C22 -43.7(3)
Eu1 C15 C19 C22 -124.4(2)
C14 C15 C19 C21 -96.8(3)
C16 C15 C19 C21 76.7(3)
Eu1 C15 C19 C21 -4.0(3)
C14 C15 C19 C20 21.4(3)
C16 C15 C19 C20 -165.0(2)
Eu1 C15 C19 C20 114.3(2)
C18 C17 C23 C24 174.7(2)
C16 C17 C23 C24 -3.2(3)
Eu1 C17 C23 C24 82.3(3)
C18 C17 C23 C25 -65.7(3)
C16 C17 C23 C25 116.4(3)
Eu1 C17 C23 C25 -158.07(17)
C18 C17 C23 C26 53.1(3)
C16 C17 C23 C26 -124.7(2)
Eu1 C17 C23 C26 -39.2(3)
C30 O1 C27 C28 13.3(4)
Eu1 O1 C27 C28 -156.16(18)
O1 C27 C28 C29 7.5(4)
C27 C28 C29 C30 -24.2(3)
C27 O1 C30 C29 -28.9(3)
Eu1 O1 C30 C29 141.88(19)
C28 C29 C30 O1 32.7(3)
C16' Eu1' O1' C30' 85.74(16)
C3' Eu1' O1' C30' -86.29(17)
C1' Eu1' O1' C30' -133.54(17)
C18' Eu1' O1' C30' 40.48(18)
C2' Eu1' O1' C30' -120.04(16)
C17' Eu1' O1' C30' 57.79(17)
C15' Eu1' O1' C30' 112.92(16)
C5' Eu1' O1' C30' -67.62(17)
C4' Eu1' O1' C30' -65.22(17)
C14' Eu1' O1' C30' 124.54(16)
C16' Eu1' O1' C27' -123.4(2)
C3' Eu1' O1' C27' 64.6(2)
C1' Eu1' O1' C27' 17.3(2)
C18' Eu1' O1' C27' -168.6(2)
C2' Eu1' O1' C27' 30.8(2)
C17' Eu1' O1' C27' -151.3(2)
C15' Eu1' O1' C27' -96.2(2)
C5' Eu1' O1' C27' 83.3(2)
C4' Eu1' O1' C27' 85.7(2)
C14' Eu1' O1' C27' -84.6(2)
O1' Eu1' C1' C2' 154.32(17)
C16' Eu1' C1' C2' -107.09(18)
C3' Eu1' C1' C2' 24.77(15)
C18' Eu1' C1' C2' -17.8(2)
C17' Eu1' C1' C2' -61.8(3)
C15' Eu1' C1' C2' -98.52(17)
C5' Eu1' C1' C2' 82.74(17)
C4' Eu1' C1' C2' 53.35(16)
C14' Eu1' C1' C2' -75.61(17)
Eu1' C1' C2' C3' -54.8(2)
Eu1' C1' C2' C6' 124.9(2)
O1' Eu1' C2' C1' -29.60(19)
C16' Eu1' C2' C1' 107.82(18)
C3' Eu1' C2' C1' -136.6(3)
C18' Eu1' C2' C1' 167.95(17)
C17' Eu1' C2' C1' 153.68(16)
C15' Eu1' C2' C1' 93.28(18)
C5' Eu1' C2' C1' -85.46(18)
C4' Eu1' C2' C1' -112.72(19)
C14' Eu1' C2' C1' 105.84(18)
O1' Eu1' C2' C3' 107.03(15)
C16' Eu1' C2' C3' -115.55(16)
C1' Eu1' C2' C3' 136.6(3)
C18' Eu1' C2' C3' -55.42(17)
C17' Eu1' C2' C3' -69.69(18)
C15' Eu1' C2' C3' -130.09(15)
C5' Eu1' C2' C3' 51.17(15)
C4' Eu1' C2' C3' 23.91(14)
C14' Eu1' C2' C3' -117.53(15)
O1' Eu1' C2' C6' -143.3(2)
C16' Eu1' C2' C6' -5.9(3)
C3' Eu1' C2' C6' 109.6(3)
C1' Eu1' C2' C6' -113.7(3)
C18' Eu1' C2' C6' 54.2(2)
C17' Eu1' C2' C6' 40.0(3)
C15' Eu1' C2' C6' -20.4(2)
C5' Eu1' C2' C6' 160.8(2)
C4' Eu1' C2' C6' 133.6(2)
C14' Eu1' C2' C6' -7.9(2)
C1' C2' C3' C4' -8.6(4)
C6' C2' C3' C4' 171.6(2)
Eu1' C2' C3' C4' -63.9(3)
C1' C2' C3' Eu1' 55.3(2)
C6' C2' C3' Eu1' -124.45(19)
O1' Eu1' C3' C2' -90.77(16)
C16' Eu1' C3' C2' 102.71(17)
C1' Eu1' C3' C2' -23.96(15)
C18' Eu1' C3' C2' 130.91(15)
C17' Eu1' C3' C2' 132.98(14)
C15' Eu1' C3' C2' 65.02(17)
C5' Eu1' C3' C2' -113.87(18)
C4' Eu1' C3' C2' -137.5(2)
C14' Eu1' C3' C2' 65.18(15)
O1' Eu1' C3' C4' 46.71(16)
C16' Eu1' C3' C4' -119.81(16)
C1' Eu1' C3' C4' 113.52(17)
C18' Eu1' C3' C4' -91.61(15)
C2' Eu1' C3' C4' 137.5(2)
C17' Eu1' C3' C4' -89.54(16)
C15' Eu1' C3' C4' -157.50(13)
C5' Eu1' C3' C4' 23.61(14)
C14' Eu1' C3' C4' -157.34(14)
C2' C3' C4' C5' 7.2(4)
Eu1' C3' C4' C5' -55.7(2)
C2' C3' C4' C10' -172.3(2)
Eu1' C3' C4' C10' 124.72(19)
C2' C3' C4' Eu1' 63.0(3)
O1' Eu1' C4' C5' -5.06(18)
C16' Eu1' C4' C5' -119.30(19)
C3' Eu1' C4' C5' 136.5(2)
C1' Eu1' C4' C5' 84.46(18)
C18' Eu1' C4' C5' -132.01(17)
C2' Eu1' C4' C5' 112.43(19)
C17' Eu1' C4' C5' -115.25(17)
C15' Eu1' C4' C5' 179.04(17)
C14' Eu1' C4' C5' 165.24(16)
O1' Eu1' C4' C3' -141.55(14)
C16' Eu1' C4' C3' 104.22(18)
C1' Eu1' C4' C3' -52.03(15)
C18' Eu1' C4' C3' 91.51(15)
C2' Eu1' C4' C3' -24.05(14)
C17' Eu1' C4' C3' 108.27(15)
C15' Eu1' C4' C3' 42.6(2)
C5' Eu1' C4' C3' -136.5(2)
C14' Eu1' C4' C3' 28.76(18)
O1' Eu1' C4' C10' 110.2(2)
C16' Eu1' C4' C10' -4.1(3)
C3' Eu1' C4' C10' -108.3(3)
C1' Eu1' C4' C10' -160.3(2)
C18' Eu1' C4' C10' -16.8(2)
C2' Eu1' C4' C10' -132.3(2)
C17' Eu1' C4' C10' 0.0(2)
C15' Eu1' C4' C10' -65.7(3)
C5' Eu1' C4' C10' 115.2(3)
C14' Eu1' C4' C10' -79.5(2)
C3' C4' C5' Eu1' 53.7(2)
C10' C4' C5' Eu1' -126.8(2)
O1' Eu1' C5' C4' 174.86(18)
C16' Eu1' C5' C4' 108.58(19)
C3' Eu1' C5' C4' -25.06(15)
C1' Eu1' C5' C4' -84.32(17)
C18' Eu1' C5' C4' 53.65(18)
C2' Eu1' C5' C4' -53.87(16)
C17' Eu1' C5' C4' 82.00(18)
C14' Eu1' C5' C4' -27.2(3)
C1' C2' C6' C8' -20.6(3)
C3' C2' C6' C8' 159.2(2)
Eu1' C2' C6' C8' 71.1(3)
C1' C2' C6' C7' -142.4(3)
C3' C2' C6' C7' 37.4(3)
Eu1' C2' C6' C7' -50.7(3)
C1' C2' C6' C9' 98.9(3)
C3' C2' C6' C9' -81.4(3)
Eu1' C2' C6' C9' -169.48(18)
C5' C4' C10' C12' -98.9(3)
C3' C4' C10' C12' 80.7(3)
Eu1' C4' C10' C12' 166.4(2)
C5' C4' C10' C13' 140.6(3)
C3' C4' C10' C13' -39.8(3)
Eu1' C4' C10' C13' 45.9(3)
C5' C4' C10' C11' 20.6(4)
C3' C4' C10' C11' -159.8(3)
Eu1' C4' C10' C11' -74.1(3)
O1' Eu1' C14' C15' -25.76(18)
C16' Eu1' C14' C15' 28.12(13)
C3' Eu1' C14' C15' -179.72(14)
C1' Eu1' C14' C15' -126.35(15)
C18' Eu1' C14' C15' 89.33(15)
C2' Eu1' C14' C15' -153.52(15)
C17' Eu1' C14' C15' 58.58(14)
C5' Eu1' C14' C15' -178.01(17)
C4' Eu1' C14' C15' 166.50(13)
Eu1' C14' C15' C16' -60.5(2)
Eu1' C14' C15' C19' 113.1(2)
O1' Eu1' C15' C14' 159.61(14)
C16' Eu1' C15' C14' -131.8(2)
C3' Eu1' C15' C14' 0.36(18)
C1' Eu1' C15' C14' 59.39(16)
C18' Eu1' C15' C14' -78.77(15)
C2' Eu1' C15' C14' 28.97(17)
C17' Eu1' C15' C14' -106.61(16)
C4' Eu1' C15' C14' -24.5(2)
O1' Eu1' C15' C16' -68.57(14)
C3' Eu1' C15' C16' 132.18(14)
C1' Eu1' C15' C16' -168.78(13)
C18' Eu1' C15' C16' 53.05(14)
C2' Eu1' C15' C16' 160.79(13)
C17' Eu1' C15' C16' 25.21(13)
C4' Eu1' C15' C16' 107.29(18)
C14' Eu1' C15' C16' 131.8(2)
O1' Eu1' C15' C19' 41.51(17)
C16' Eu1' C15' C19' 110.1(2)
C3' Eu1' C15' C19' -117.74(16)
C1' Eu1' C15' C19' -58.71(17)
C18' Eu1' C15' C19' 163.13(18)
C2' Eu1' C15' C19' -89.13(16)
C17' Eu1' C15' C19' 135.29(18)
C4' Eu1' C15' C19' -142.64(17)
C14' Eu1' C15' C19' -118.1(2)
C14' C15' C16' C17' -0.1(4)
C19' C15' C16' C17' -173.9(2)
Eu1' C15' C16' C17' -65.5(2)
C14' C15' C16' Eu1' 65.4(2)
C19' C15' C16' Eu1' -108.37(18)
O1' Eu1' C16' C17' -109.33(14)
C3' Eu1' C16' C17' 59.40(19)
C1' Eu1' C16' C17' 151.57(14)
C18' Eu1' C16' C17' 23.24(13)
C2' Eu1' C16' C17' 107.02(16)
C15' Eu1' C16' C17' 135.2(2)
C5' Eu1' C16' C17' -47.3(2)
C4' Eu1' C16' C17' 7.3(2)
C14' Eu1' C16' C17' 109.58(16)
O1' Eu1' C16' C15' 115.51(13)
C3' Eu1' C16' C15' -75.76(18)
C1' Eu1' C16' C15' 16.4(2)
C18' Eu1' C16' C15' -111.92(16)
C2' Eu1' C16' C15' -28.14(19)
C17' Eu1' C16' C15' -135.2(2)
C5' Eu1' C16' C15' 177.53(15)
C4' Eu1' C16' C15' -127.87(15)
C14' Eu1' C16' C15' -25.58(13)
C15' C16' C17' C18' 11.4(4)
Eu1' C16' C17' C18' -54.1(3)
C15' C16' C17' C23' -170.1(2)
Eu1' C16' C17' C23' 124.39(19)
C15' C16' C17' Eu1' 65.5(2)
O1' Eu1' C17' C18' -148.22(16)
C16' Eu1' C17' C18' 137.6(2)
C3' Eu1' C17' C18' -4.41(19)
C1' Eu1' C17' C18' 68.7(3)
C2' Eu1' C17' C18' 28.9(2)
C15' Eu1' C17' C18' 112.24(18)
C5' Eu1' C17' C18' -69.08(18)
C4' Eu1' C17' C18' -37.94(18)
C14' Eu1' C17' C18' 83.84(16)
O1' Eu1' C17' C16' 74.14(14)
C3' Eu1' C17' C16' -142.05(14)
C1' Eu1' C17' C16' -68.9(3)
C18' Eu1' C17' C16' -137.6(2)
C2' Eu1' C17' C16' -108.79(16)
C15' Eu1' C17' C16' -25.40(13)
C5' Eu1' C17' C16' 153.28(14)
C4' Eu1' C17' C16' -175.58(13)
C14' Eu1' C17' C16' -53.80(14)
O1' Eu1' C17' C23' -36.3(2)
C16' Eu1' C17' C23' -110.5(2)
C3' Eu1' C17' C23' 107.48(19)
C1' Eu1' C17' C23' -179.4(2)
C18' Eu1' C17' C23' 111.9(3)
C2' Eu1' C17' C23' 140.75(18)
C15' Eu1' C17' C23' -135.9(2)
C5' Eu1' C17' C23' 42.8(2)
C4' Eu1' C17' C23' 74.0(2)
C14' Eu1' C17' C23' -164.3(2)
C16' C17' C18' Eu1' 52.8(2)
C23' C17' C18' Eu1' -125.7(2)
O1' Eu1' C18' C17' 38.69(18)
C16' Eu1' C18' C17' -24.33(14)
C3' Eu1' C18' C17' 176.31(16)
C1' Eu1' C18' C17' -150.88(15)
C2' Eu1' C18' C17' -159.95(15)
C15' Eu1' C18' C17' -53.80(15)
C5' Eu1' C18' C17' 125.48(15)
C4' Eu1' C18' C17' 147.22(16)
C14' Eu1' C18' C17' -82.86(16)
C14' C15' C19' C20' 17.7(3)
C16' C15' C19' C20' -168.1(2)
Eu1' C15' C19' C20' 112.0(2)
C14' C15' C19' C21' -102.1(3)
C16' C15' C19' C21' 72.1(3)
Eu1' C15' C19' C21' -7.8(2)
C14' C15' C19' C22' 138.0(2)
C16' C15' C19' C22' -47.8(3)
Eu1' C15' C19' C22' -127.80(19)
C18' C17' C23' C26' 45.1(3)
C16' C17' C23' C26' -133.5(2)
Eu1' C17' C23' C26' -46.2(3)
C18' C17' C23' C24' 166.5(2)
C16' C17' C23' C24' -12.1(3)
Eu1' C17' C23' C24' 75.2(3)
C18' C17' C23' C25' -73.6(3)
C16' C17' C23' C25' 107.8(2)
Eu1' C17' C23' C25' -164.87(16)
C30' O1' C27' C28' -1.2(3)
Eu1' O1' C27' C28' -154.08(17)
O1' C27' C28' C29' 22.2(3)
C27' C28' C29' C30' -33.9(3)
C27' O1' C30' C29' -20.9(3)
Eu1' O1' C30' C29' 135.20(17)
C28' C29' C30' O1' 33.9(3)
